data_1516710
loop_
_publ_author_name
'Bhojgude, Sachin Suresh'
'Thangaraj, Manikandan'
'Suresh, Eringathodi'
'Biju, Akkattu T.'

_publ_section_title
;
 Tandem [4 + 2]/[2 + 2] cycloaddition reactions involving indene or
 benzofurans and arynes.
;
_journal_issue 13
_journal_name_full 'Organic letters'
_journal_page_first 3576
_journal_page_last 3579
_journal_paper_doi 10.1021/ol501579d
_journal_volume 16
_journal_year 2014
_chemical_formula_sum 'C23 H16 O4'
_chemical_formula_weight 356.36
_chemical_name_systematic
; 
 ? 
;
_space_group_IT_number 2
_symmetry_cell_setting triclinic
_symmetry_space_group_name_Hall '-P 1'
_symmetry_space_group_name_H-M 'P -1'
_atom_sites_solution_hydrogens geom
_atom_sites_solution_primary direct
_atom_sites_solution_secondary difmap
_audit_creation_method SHELXL-97
_cell_angle_alpha 80.759(5)
_cell_angle_beta 86.793(5)
_cell_angle_gamma 73.199(5)
_cell_formula_units_Z 2
_cell_length_a 6.737(2)
_cell_length_b 10.853(3)
_cell_length_c 12.232(4)
_cell_measurement_reflns_used 2421
_cell_measurement_temperature 293(2)
_cell_measurement_theta_max 28.02
_cell_measurement_theta_min 2.40
_cell_volume 845.0(4)
_computing_cell_refinement 'BRUKER SMART'
_computing_data_collection 'BRUKER SMART'
_computing_data_reduction 'BRUKER SAINT'
_computing_molecular_graphics ORTEP
_computing_structure_refinement 'SHELXL-97 (Sheldrick, 1997)'
_computing_structure_solution 'SHELXS-97 (Sheldrick, 1990)'
_diffrn_ambient_temperature 293(2)
_diffrn_measured_fraction_theta_full 0.981
_diffrn_measured_fraction_theta_max 0.981
_diffrn_measurement_device_type 'BRUKER SMART APEX CCD DIFFRACTOMETER'
_diffrn_measurement_method 'OMEGA-PHI SCAN'
_diffrn_radiation_monochromator graphite
_diffrn_radiation_source 'fine-focus sealed tube'
_diffrn_radiation_type MoK\a
_diffrn_radiation_wavelength 0.71073
_diffrn_reflns_av_R_equivalents 0.0319
_diffrn_reflns_av_sigmaI/netI 0.0449
_diffrn_reflns_limit_h_max 8
_diffrn_reflns_limit_h_min -8
_diffrn_reflns_limit_k_max 12
_diffrn_reflns_limit_k_min -12
_diffrn_reflns_limit_l_max 14
_diffrn_reflns_limit_l_min -14
_diffrn_reflns_number 5664
_diffrn_reflns_theta_full 25.00
_diffrn_reflns_theta_max 25.00
_diffrn_reflns_theta_min 1.69
_exptl_absorpt_coefficient_mu 0.096
_exptl_absorpt_correction_T_max 0.9774
_exptl_absorpt_correction_T_min 0.9600
_exptl_absorpt_correction_type multi-scan
_exptl_absorpt_process_details 'BRUKER SADABS'
_exptl_crystal_colour COLOURLESS
_exptl_crystal_density_diffrn 1.401
_exptl_crystal_density_method 'not measured'
_exptl_crystal_description BLOCKS
_exptl_crystal_F_000 372
_exptl_crystal_size_max 0.43
_exptl_crystal_size_mid 0.32
_exptl_crystal_size_min 0.24
_refine_diff_density_max 1.292
_refine_diff_density_min -0.331
_refine_diff_density_rms 0.090
_refine_ls_extinction_method none
_refine_ls_goodness_of_fit_ref 1.061
_refine_ls_hydrogen_treatment mixed
_refine_ls_matrix_type full
_refine_ls_number_parameters 244
_refine_ls_number_reflns 2898
_refine_ls_number_restraints 0
_refine_ls_restrained_S_all 1.061
_refine_ls_R_factor_all 0.1426
_refine_ls_R_factor_gt 0.1063
_refine_ls_shift/su_max 0.000
_refine_ls_shift/su_mean 0.000
_refine_ls_structure_factor_coef Fsqd
_refine_ls_weighting_details 'calc w=1/[\s^2^(Fo^2^)+(0.1584P)^2^+1.5383P] where P=(Fo^2^+2Fc^2^)/3'
_refine_ls_weighting_scheme calc
_refine_ls_wR_factor_gt 0.2824
_refine_ls_wR_factor_ref 0.3222
_reflns_number_gt 1894
_reflns_number_total 2898
_reflns_threshold_expression >2sigma(I)
_cod_data_source_file ol501579d_si_002.cif
_cod_data_source_block 3c
_cod_depositor_comments
;
The following automatic conversions were performed:

'_symmetry_cell_setting' value 'TRICLINIC' changed to 'triclinic'
according to
/usr/data/users/saulius/crontab/automatic-downloads/rss-feeds/ACS/lib/dictionaries/cif_core.dic
dictionary named 'cif_core.dic' version 2.4.2 from
2011-04-26.

'_exptl_absorpt_correction_type' value 'MULTI-SCAN'
changed to 'multi-scan' according to
/usr/data/users/saulius/crontab/automatic-downloads/rss-feeds/ACS/lib/dictionaries/cif_core.dic
dictionary named 'cif_core.dic' version 2.4.2 from 2011-04-26.

Automatic conversion script
Id: cif_fix_values 2281 2013-09-26 08:29:07Z andrius 

 Adding full bibliography for 1516710--1516711.cif.
;
_cod_original_sg_symbol_H-M P-1
_cod_database_code 1516710

loop_
_symmetry_equiv_pos_as_xyz
'x, y, z'
'-x, -y, -z'

loop_
_atom_site_label
_atom_site_type_symbol
_atom_site_fract_x
_atom_site_fract_y
_atom_site_fract_z
_atom_site_U_iso_or_equiv
_atom_site_adp_type
_atom_site_occupancy
_atom_site_symmetry_multiplicity
_atom_site_calc_flag
_atom_site_refinement_flags
C3 C 0.1050(8) -0.0225(4) 0.8185(4) 0.0496(12) Uani 1 1 d .
C18 C 0.2215(10) 0.6314(5) 0.5838(5) 0.0733(18) Uani 1 1 d .
H18 H 0.1588 0.6524 0.5149 0.088 Uiso 1 1 calc R
C6 C 0.0498(9) 0.1095(5) 0.6358(4) 0.0583(14) Uani 1 1 d .
H6 H -0.0030 0.1279 0.5645 0.070 Uiso 1 1 calc R
O2 O -0.0747(6) -0.0827(3) 0.6978(3) 0.0711(12) Uani 1 1 d .
C21 C 0.4485(8) 0.6635(5) 0.7147(4) 0.0514(12) Uani 1 1 d .
O3 O 0.5661(6) 0.7478(4) 0.7223(3) 0.0742(12) Uani 1 1 d .
O1 O 0.0593(7) -0.1307(4) 0.8741(3) 0.0749(12) Uani 1 1 d .
O4 O 0.4010(7) 0.8039(4) 0.5540(3) 0.0792(13) Uani 1 1 d .
C1 C 0.2410(8) 0.1526(4) 0.7824(4) 0.0477(12) Uani 1 1 d .
C23 C 0.2896(7) 0.4985(4) 0.7631(4) 0.0502(13) Uani 1 1 d .
C2 C 0.2194(8) 0.0493(4) 0.8584(4) 0.0500(12) Uani 1 1 d .
H2 H 0.2752 0.0292 0.9291 0.060 Uiso 1 1 calc R
C22 C 0.4239(7) 0.5642(4) 0.7929(4) 0.0488(12) Uani 1 1 d .
H22 H 0.4913 0.5418 0.8606 0.059 Uiso 1 1 calc R
C7 C 0.1617(9) 0.1823(4) 0.6766(4) 0.0548(13) Uani 1 1 d .
C5 C 0.0267(8) 0.0074(4) 0.7132(4) 0.0511(13) Uani 1 1 d .
C19 C 0.3516(9) 0.6977(5) 0.6144(5) 0.0590(14) Uani 1 1 d .
C16 C 0.0707(10) 0.4332(5) 0.6652(5) 0.0688(17) Uani 1 1 d .
H16 H -0.0447 0.4615 0.6130 0.083 Uiso 1 1 calc R
C17 C 0.1908(8) 0.5319(4) 0.6626(5) 0.0578(14) Uani 1 1 d .
C14 C 0.2175(8) 0.3824(5) 0.8278(6) 0.0667(16) Uani 1 1 d .
C9 C 0.3388(9) 0.2638(4) 0.7723(4) 0.0532(13) Uani 1 1 d .
C8 C 0.2263(10) 0.3061(5) 0.6463(5) 0.0701(17) Uani 1 1 d .
H8 H 0.3193 0.3099 0.5821 0.084 Uiso 1 1 calc R
C4 C -0.0771(10) -0.1590(6) 0.8031(5) 0.0729(17) Uani 1 1 d .
H4A H -0.0323 -0.2508 0.7962 0.087 Uiso 1 1 calc R
H4B H -0.2166 -0.1389 0.8339 0.087 Uiso 1 1 calc R
C10 C 0.5531(10) 0.2236(6) 0.7919(6) 0.0774(18) Uani 1 1 d .
H10 H 0.6512 0.1989 0.7371 0.093 Uiso 1 1 calc R
C12 C 0.4653(12) 0.2713(5) 0.9760(5) 0.0718(18) Uani 1 1 d .
H12 H 0.5119 0.2504 1.0487 0.086 Uiso 1 1 calc R
C13 C 0.2723(12) 0.3450(5) 0.9558(5) 0.0734(18) Uani 1 1 d .
H13 H 0.1777 0.3723 1.0115 0.088 Uiso 1 1 calc R
C20 C 0.5367(10) 0.8358(6) 0.6225(5) 0.0754(17) Uani 1 1 d .
H20A H 0.6689 0.8306 0.5849 0.090 Uiso 1 1 calc R
H20B H 0.4776 0.9241 0.6379 0.090 Uiso 1 1 calc R
C15 C -0.0023(10) 0.4173(6) 0.7915(6) 0.084(2) Uani 1 1 d .
H15A H -0.0888 0.4976 0.8140 0.100 Uiso 1 1 calc R
H15B H -0.0666 0.3474 0.8118 0.100 Uiso 1 1 calc R
C11 C 0.6019(13) 0.2238(6) 0.8910(5) 0.083(2) Uani 1 1 d .
H11 H 0.7414 0.1892 0.9089 0.099 Uiso 1 1 calc R

loop_
_atom_site_aniso_label
_atom_site_aniso_U_11
_atom_site_aniso_U_22
_atom_site_aniso_U_33
_atom_site_aniso_U_23
_atom_site_aniso_U_13
_atom_site_aniso_U_12
C3 0.060(3) 0.031(2) 0.058(3) -0.007(2) -0.008(2) -0.011(2)
C18 0.098(4) 0.044(3) 0.081(4) 0.000(3) -0.048(3) -0.022(3)
C6 0.091(4) 0.037(3) 0.052(3) -0.010(2) -0.023(3) -0.019(3)
O2 0.091(3) 0.048(2) 0.086(3) -0.0091(19) -0.032(2) -0.033(2)
C21 0.049(3) 0.044(3) 0.069(3) -0.022(2) -0.010(2) -0.016(2)
O3 0.090(3) 0.077(3) 0.076(3) -0.006(2) -0.019(2) -0.055(2)
O1 0.103(3) 0.060(2) 0.075(3) 0.0040(19) -0.023(2) -0.049(2)
O4 0.108(3) 0.066(2) 0.079(3) 0.002(2) -0.027(2) -0.051(2)
C1 0.064(3) 0.031(2) 0.049(3) -0.014(2) -0.010(2) -0.008(2)
C23 0.053(3) 0.032(2) 0.067(3) -0.020(2) -0.016(2) -0.006(2)
C2 0.059(3) 0.041(3) 0.050(3) -0.007(2) -0.014(2) -0.013(2)
C22 0.055(3) 0.045(3) 0.052(3) -0.013(2) -0.012(2) -0.018(2)
C7 0.084(4) 0.033(2) 0.053(3) -0.011(2) -0.019(3) -0.020(2)
C5 0.061(3) 0.030(2) 0.067(3) -0.016(2) -0.015(2) -0.012(2)
C19 0.075(4) 0.037(3) 0.070(3) -0.005(2) -0.019(3) -0.021(2)
C16 0.112(5) 0.043(3) 0.060(3) 0.004(2) -0.037(3) -0.035(3)
C17 0.070(3) 0.032(2) 0.075(4) -0.009(2) -0.033(3) -0.013(2)
C14 0.062(3) 0.030(2) 0.114(5) -0.015(3) -0.024(3) -0.016(2)
C9 0.082(4) 0.036(2) 0.046(3) -0.012(2) 0.006(3) -0.021(2)
C8 0.090(4) 0.047(3) 0.083(4) 0.000(3) -0.038(3) -0.032(3)
C4 0.082(4) 0.056(3) 0.091(4) -0.009(3) -0.018(3) -0.034(3)
C10 0.075(4) 0.055(4) 0.099(5) -0.008(3) -0.004(4) -0.014(3)
C12 0.121(5) 0.052(3) 0.048(3) 0.002(3) -0.034(3) -0.031(4)
C13 0.131(6) 0.047(3) 0.052(3) -0.018(3) -0.005(3) -0.033(4)
C20 0.087(4) 0.071(4) 0.085(4) -0.009(3) -0.014(3) -0.046(3)
C15 0.069(4) 0.050(3) 0.136(6) -0.028(4) 0.006(4) -0.019(3)
C11 0.123(6) 0.055(4) 0.065(4) 0.002(3) -0.024(4) -0.021(4)

loop_
_atom_type_symbol
_atom_type_description
_atom_type_scat_dispersion_real
_atom_type_scat_dispersion_imag
_atom_type_scat_source
C C 0.0033 0.0016 'International Tables Vol C Tables 4.2.6.8 and 6.1.1.4'
H H 0.0000 0.0000 'International Tables Vol C Tables 4.2.6.8 and 6.1.1.4'
O O 0.0106 0.0060 'International Tables Vol C Tables 4.2.6.8 and 6.1.1.4'

loop_
_geom_angle_atom_site_label_1
_geom_angle_atom_site_label_2
_geom_angle_atom_site_label_3
_geom_angle
O1 C3 C5 110.8(4)
O1 C3 C2 126.6(4)
C5 C3 C2 122.7(4)
C17 C18 C19 115.6(5)
C5 C6 C7 112.3(4)
C5 O2 C4 105.4(4)
C22 C21 C19 123.6(4)
C22 C21 O3 127.5(4)
C19 C21 O3 108.8(5)
C21 O3 C20 106.3(4)
C3 O1 C4 105.0(4)
C19 O4 C20 105.2(4)
C2 C1 C7 124.1(4)
C2 C1 C9 139.6(4)
C7 C1 C9 96.3(4)
C17 C23 C22 122.4(5)
C17 C23 C14 106.6(4)
C22 C23 C14 131.0(5)
C1 C2 C3 113.0(4)
C21 C22 C23 114.7(4)
C1 C7 C6 123.0(5)
C1 C7 C8 95.4(4)
C6 C7 C8 141.4(5)
C3 C5 C6 124.9(4)
C3 C5 O2 109.0(4)
C6 C5 O2 126.2(4)
C21 C19 O4 110.7(4)
C21 C19 C18 121.9(5)
O4 C19 C18 127.4(5)
C17 C16 C8 106.9(5)
C17 C16 C15 101.6(4)
C8 C16 C15 107.6(4)
C23 C17 C18 121.9(5)
C23 C17 C16 103.9(4)
C18 C17 C16 134.1(5)
C15 C14 C9 106.9(5)
C15 C14 C23 101.4(4)
C9 C14 C23 104.4(5)
C15 C14 C13 120.3(6)
C9 C14 C13 106.4(4)
C23 C14 C13 116.2(4)
C10 C9 C1 114.0(4)
C10 C9 C14 114.3(5)
C1 C9 C14 115.9(4)
C10 C9 C8 125.6(5)
C1 C9 C8 83.5(3)
C14 C9 C8 99.9(4)
C7 C8 C16 117.9(5)
C7 C8 C9 84.6(4)
C16 C8 C9 98.7(4)
O2 C4 O1 108.5(4)
C11 C10 C9 114.5(7)
C13 C12 C11 122.1(5)
C12 C13 C14 114.0(5)
O3 C20 O4 109.0(4)
C14 C15 C16 90.3(5)
C10 C11 C12 126.4(7)

loop_
_geom_bond_atom_site_label_1
_geom_bond_atom_site_label_2
_geom_bond_distance
C3 O1 1.366(6)
C3 C5 1.373(7)
C3 C2 1.397(6)
C18 C17 1.382(8)
C18 C19 1.383(7)
C6 C5 1.376(7)
C6 C7 1.398(7)
O2 C5 1.385(6)
O2 C4 1.418(7)
C21 C22 1.364(7)
C21 C19 1.368(7)
C21 O3 1.388(6)
O3 C20 1.409(7)
O1 C4 1.425(7)
O4 C19 1.380(6)
O4 C20 1.421(7)
C1 C2 1.374(7)
C1 C7 1.381(6)
C1 C9 1.520(6)
C23 C17 1.377(7)
C23 C22 1.397(6)
C23 C14 1.562(7)
C7 C8 1.514(7)
C16 C17 1.514(7)
C16 C8 1.514(8)
C16 C15 1.593(9)
C14 C15 1.493(8)
C14 C9 1.547(7)
C14 C13 1.590(8)
C9 C10 1.405(8)
C9 C8 1.692(7)
C10 C11 1.274(9)
C12 C13 1.328(9)
C12 C11 1.409(9)
